data_7702192
loop_
_publ_author_name
'Li, Yuan-Han'
'Wang, Sue-Lein'
'Su, Yu-Chia'
'Ko, Bao-Tsan'
'Tsai, Chen-Yen'
'Lin, Chia-Her'

_publ_section_title
;
 Microporous 2D indium metal-organic frameworks for selective
 CO<sub>2</sub> capture and their application in the catalytic
 CO<sub>2</sub>-cycloaddition of epoxides.
;
_journal_issue 28
_journal_name_full 'Dalton transactions (Cambridge, England : 2003)'
_journal_page_first 9474
_journal_page_last 9481
_journal_paper_doi 10.1039/c8dt01405a
_journal_volume 47
_journal_year 2018
_chemical_formula_sum 'C22 H12 In N O10 S'
_chemical_formula_weight 597.21
_space_group_crystal_system orthorhombic
_space_group_IT_number 68
_space_group_name_Hall '-C 2a 2ac'
_space_group_name_H-M_alt 'C c c a :2'
_atom_sites_solution_hydrogens geom
_audit_creation_method SHELXL-2014/7
_audit_update_record
;
2018-06-07 deposited with the CCDC.
2018-06-13 downloaded from the CCDC.
;
_cell_angle_alpha 90
_cell_angle_beta 90
_cell_angle_gamma 90
_cell_formula_units_Z 8
_cell_length_a 15.0622(4)
_cell_length_b 20.9202(6)
_cell_length_c 23.4817(7)
_cell_measurement_reflns_used 4594
_cell_measurement_temperature 295(2)
_cell_measurement_theta_max 28.33
_cell_measurement_theta_min 1.73
_cell_volume 7399.2(4)
_computing_cell_refinement 'SAINT V8.34A (Bruker AXS Inc., 2013)'
_computing_data_collection 'APEX2 (Bruker AXS, 2010)'
_computing_data_reduction 'SAINT V8.34A (Bruker AXS Inc., 2013)'
_computing_molecular_graphics 'SHELXTL (Sheldrick, 2008)'
_computing_publication_material SHELXTL
_computing_structure_refinement 'SHELXL-2014/6 (Sheldrick, 2014)'
_computing_structure_solution 'SHELXS-97 (Sheldrick, 2008)'
_diffrn_ambient_temperature 295(2)
_diffrn_detector_area_resol_mean 8.3333
_diffrn_measured_fraction_theta_full 0.998
_diffrn_measured_fraction_theta_max 0.994
_diffrn_measurement_device_type 'Bruker APEX-II CCD'
_diffrn_measurement_method '\f and \w scans'
_diffrn_radiation_type MoK\a
_diffrn_radiation_wavelength 0.71073
_diffrn_reflns_av_R_equivalents 0.1124
_diffrn_reflns_av_unetI/netI 0.1027
_diffrn_reflns_Laue_measured_fraction_full 0.998
_diffrn_reflns_Laue_measured_fraction_max 0.994
_diffrn_reflns_limit_h_max 20
_diffrn_reflns_limit_h_min -20
_diffrn_reflns_limit_k_max 27
_diffrn_reflns_limit_k_min -27
_diffrn_reflns_limit_l_max 28
_diffrn_reflns_limit_l_min -31
_diffrn_reflns_number 32876
_diffrn_reflns_point_group_measured_fraction_full 0.998
_diffrn_reflns_point_group_measured_fraction_max 0.994
_diffrn_reflns_theta_full 25.242
_diffrn_reflns_theta_max 28.333
_diffrn_reflns_theta_min 1.734
_exptl_absorpt_coefficient_mu 0.732
_exptl_absorpt_correction_T_max 0.909
_exptl_absorpt_correction_T_min 0.869
_exptl_absorpt_correction_type multi-scan
_exptl_absorpt_process_details 'SADABS V2014/4 (Bruker AXS Inc.)'
_exptl_crystal_colour pale-yellow
_exptl_crystal_density_diffrn 1.072
_exptl_crystal_density_meas ?
_exptl_crystal_density_method 'not measured'
_exptl_crystal_description LUMP
_exptl_crystal_F_000 2368
_exptl_crystal_size_max 0.200
_exptl_crystal_size_mid 0.160
_exptl_crystal_size_min 0.130
_refine_diff_density_max 0.544
_refine_diff_density_min -0.419
_refine_diff_density_rms 0.077
_refine_ls_extinction_method none
_refine_ls_goodness_of_fit_ref 0.962
_refine_ls_hydrogen_treatment constr
_refine_ls_matrix_type full
_refine_ls_number_parameters 164
_refine_ls_number_reflns 4594
_refine_ls_number_restraints 0
_refine_ls_restrained_S_all 0.962
_refine_ls_R_factor_all 0.1407
_refine_ls_R_factor_gt 0.0501
_refine_ls_shift/su_max 0.000
_refine_ls_shift/su_mean 0.000
_refine_ls_structure_factor_coef Fsqd
_refine_ls_weighting_details 'w=1/[\s^2^(Fo^2^)+(0.0607P)^2^] where P=(Fo^2^+2Fc^2^)/3'
_refine_ls_weighting_scheme calc
_refine_ls_wR_factor_gt 0.1121
_refine_ls_wR_factor_ref 0.1449
_reflns_Friedel_coverage 0.000
_reflns_number_gt 2034
_reflns_number_total 4594
_reflns_threshold_expression 'I > 2\s(I)'
_cod_data_source_file c8dt01405a2.cif
_cod_data_source_block 3
_cod_depositor_comments
;
The following automatic conversions were performed:

data item '_exptl_crystal_density_meas' value 'not measured' was
changed to '?' -- the value is perceived as not measured.

Automatic conversion script
Id: cif_fix_values 6909 2019-04-08 15:41:33Z antanas 
;
_cod_original_sg_symbol_Hall '-C 2b 2bc'
_cod_original_sg_symbol_H-M 'C c c a'
_cod_database_code 7702192
_shelx_shelxl_version_number 2014/7
_shelx_space_group_comment
;
The symmetry employed for this shelxl refinement is uniquely defined
by the following loop, which should always be used as a source of
symmetry information in preference to the above space-group names.
They are only intended as comments.
;
_shelx_estimated_absorpt_t_min 0.867
_shelx_estimated_absorpt_t_max 0.911

loop_
_space_group_symop_operation_xyz
'x, y, z'
'-x+1/2, -y, z'
'-x, y, -z+1/2'
'x+1/2, -y, -z+1/2'
'x+1/2, y+1/2, z'
'-x+1, -y+1/2, z'
'-x+1/2, y+1/2, -z+1/2'
'x+1, -y+1/2, -z+1/2'
'-x, -y, -z'
'x-1/2, y, -z'
'x, -y, z-1/2'
'-x-1/2, y, z-1/2'
'-x+1/2, -y+1/2, -z'
'x, y+1/2, -z'
'x+1/2, -y+1/2, z-1/2'
'-x, y+1/2, z-1/2'

loop_
_atom_site_label
_atom_site_type_symbol
_atom_site_fract_x
_atom_site_fract_y
_atom_site_fract_z
_atom_site_U_iso_or_equiv
_atom_site_adp_type
_atom_site_occupancy
_atom_site_site_symmetry_order
_atom_site_calc_flag
_atom_site_refinement_flags_posn
_atom_site_refinement_flags_adp
_atom_site_refinement_flags_occupancy
In1 In 0.2500 0.0000 0.33009(2) 0.04648(18) Uani 1 2 d S T P
S1 S 0.0000 -0.2500 0.08531(8) 0.0612(5) Uani 1 2 d S T P
O1 O 0.2439(2) -0.09584(18) 0.28148(15) 0.0682(10) Uani 1 1 d . . .
O2 O 0.1448(2) -0.02186(17) 0.26341(14) 0.0634(10) Uani 1 1 d . . .
O3 O -0.0665(3) -0.21413(16) 0.05504(14) 0.0783(12) Uani 1 1 d . . .
O4 O 0.3653(2) -0.05092(17) 0.37703(14) 0.0629(10) Uani 1 1 d . . .
O5 O 0.3314(2) 0.04772(16) 0.39682(14) 0.0601(9) Uani 1 1 d . . .
C1 C 0.1767(4) -0.0760(3) 0.2543(2) 0.0561(13) Uani 1 1 d . . .
C2 C 0.1348(3) -0.1195(2) 0.2119(2) 0.0537(13) Uani 1 1 d . . .
C3 C 0.1716(4) -0.1782(2) 0.1985(2) 0.0647(15) Uani 1 1 d . . .
H3B H 0.2239 -0.1909 0.2162 0.078 Uiso 1 1 calc R U .
C4 C 0.1323(4) -0.2175(2) 0.1600(2) 0.0668(15) Uani 1 1 d . . .
H4A H 0.1570 -0.2572 0.1518 0.080 Uiso 1 1 calc R U .
C5 C 0.0534(3) -0.1974(2) 0.13254(19) 0.0491(12) Uani 1 1 d . . .
C6 C 0.0161(3) -0.1395(2) 0.14555(19) 0.0547(13) Uani 1 1 d . . .
H6A H -0.0363 -0.1268 0.1279 0.066 Uiso 1 1 calc R U .
C7 C 0.0559(4) -0.1003(2) 0.1844(2) 0.0623(15) Uani 1 1 d . . .
H7A H 0.0309 -0.0607 0.1928 0.075 Uiso 1 1 calc R U .
C8 C 0.3765(3) -0.0016(3) 0.40697(19) 0.0516(12) Uani 1 1 d . . .
C9 C 0.4409(3) -0.0014(3) 0.45472(18) 0.0506(11) Uani 1 1 d . . .
C10 C 0.4882(4) -0.0570(2) 0.4694(2) 0.0608(14) Uani 1 1 d . . .
C11 C 0.4537(3) 0.0544(2) 0.4843(2) 0.0569(14) Uani 1 1 d . . .
H11A H 0.4232 0.0910 0.4734 0.068 Uiso 1 1 calc R U .
N1 N 0.4785(7) -0.1159(4) 0.4430(4) 0.089(3) Uani 0.5 1 d . . P
H1A H 0.5075 -0.1485 0.4553 0.107 Uiso 0.5 1 calc R U P
H1B H 0.4434 -0.1198 0.4143 0.107 Uiso 0.5 1 calc R U P

loop_
_atom_site_aniso_label
_atom_site_aniso_U_11
_atom_site_aniso_U_22
_atom_site_aniso_U_33
_atom_site_aniso_U_23
_atom_site_aniso_U_13
_atom_site_aniso_U_12
In1 0.0426(3) 0.0567(3) 0.0402(3) 0.000 0.000 -0.0020(3)
S1 0.0857(15) 0.0526(10) 0.0452(11) 0.000 0.000 -0.0187(11)
O1 0.060(2) 0.085(2) 0.060(2) -0.0109(19) -0.012(2) -0.007(2)
O2 0.071(2) 0.062(2) 0.057(2) -0.0113(19) -0.011(2) -0.0019(18)
O3 0.114(3) 0.068(2) 0.053(2) 0.008(2) -0.020(2) -0.022(2)
O4 0.062(2) 0.075(2) 0.051(2) -0.006(2) -0.0157(19) -0.0008(19)
O5 0.064(2) 0.054(2) 0.062(2) 0.0041(18) -0.021(2) -0.0011(18)
C1 0.058(3) 0.073(4) 0.037(3) 0.004(3) 0.003(3) -0.021(3)
C2 0.050(3) 0.065(3) 0.046(3) -0.003(3) 0.000(3) -0.006(3)
C3 0.055(3) 0.069(4) 0.070(4) -0.007(3) -0.018(3) 0.007(3)
C4 0.081(4) 0.046(3) 0.074(4) -0.014(3) 0.000(3) 0.002(3)
C5 0.053(3) 0.051(3) 0.043(3) -0.001(2) 0.004(2) -0.008(2)
C6 0.062(3) 0.063(3) 0.040(3) -0.004(3) -0.015(3) -0.003(3)
C7 0.067(4) 0.051(3) 0.068(4) -0.006(3) 0.002(3) 0.000(3)
C8 0.051(3) 0.063(3) 0.040(3) 0.000(3) -0.001(2) -0.015(3)
C9 0.051(3) 0.062(3) 0.039(3) 0.011(3) -0.009(2) -0.004(3)
C10 0.068(4) 0.060(3) 0.055(4) -0.007(3) -0.011(3) -0.002(3)
C11 0.068(4) 0.055(3) 0.048(3) -0.007(3) -0.012(3) 0.001(3)
N1 0.125(9) 0.061(6) 0.083(7) -0.015(5) -0.048(7) 0.007(6)

loop_
_atom_type_symbol
_atom_type_description
_atom_type_scat_dispersion_real
_atom_type_scat_dispersion_imag
_atom_type_scat_source
C C 0.0033 0.0016 'International Tables Vol C Tables 4.2.6.8 and 6.1.1.4'
H H 0.0000 0.0000 'International Tables Vol C Tables 4.2.6.8 and 6.1.1.4'
O O 0.0106 0.0060 'International Tables Vol C Tables 4.2.6.8 and 6.1.1.4'
S S 0.1246 0.1234 'International Tables Vol C Tables 4.2.6.8 and 6.1.1.4'
In In -0.7276 1.3100 'International Tables Vol C Tables 4.2.6.8 and 6.1.1.4'
N N 0.0061 0.0033 'International Tables Vol C Tables 4.2.6.8 and 6.1.1.4'

loop_
_geom_angle_atom_site_label_1
_geom_angle_atom_site_label_2
_geom_angle_atom_site_label_3
_geom_angle
_geom_angle_site_symmetry_1
_geom_angle_site_symmetry_3
O5 In1 O5 90.51(18) 2 .
O5 In1 O2 90.61(13) 2 .
O5 In1 O2 163.45(13) . .
O5 In1 O2 163.45(13) 2 2
O5 In1 O2 90.61(13) . 2
O2 In1 O2 92.99(18) . 2
O5 In1 O1 139.40(13) 2 2
O5 In1 O1 86.38(12) . 2
O2 In1 O1 82.06(13) . 2
O2 In1 O1 57.15(12) 2 2
O5 In1 O1 86.38(12) 2 .
O5 In1 O1 139.39(13) . .
O2 In1 O1 57.15(12) . .
O2 In1 O1 82.06(13) 2 .
O1 In1 O1 120.75(18) 2 .
O5 In1 O4 82.64(13) 2 .
O5 In1 O4 57.20(12) . .
O2 In1 O4 139.26(13) . .
O2 In1 O4 84.11(13) 2 .
O1 In1 O4 127.22(13) 2 .
O1 In1 O4 82.28(13) . .
O5 In1 O4 57.20(12) 2 2
O5 In1 O4 82.63(13) . 2
O2 In1 O4 84.11(13) . 2
O2 In1 O4 139.26(13) 2 2
O1 In1 O4 82.28(13) 2 2
O1 In1 O4 127.22(13) . 2
O4 In1 O4 123.18(17) . 2
O3 S1 O3 120.8(3) . 6_445
O3 S1 C5 107.7(2) . .
O3 S1 C5 108.6(2) 6_445 .
O3 S1 C5 108.6(2) . 6_445
O3 S1 C5 107.7(2) 6_445 6_445
C5 S1 C5 101.8(3) . 6_445
C1 O1 In1 89.8(3) . .
C1 O2 In1 91.8(3) . .
C8 O4 In1 89.4(3) . .
C8 O5 In1 93.6(3) . .
O2 C1 O1 121.3(5) . .
O2 C1 C2 120.3(5) . .
O1 C1 C2 118.4(5) . .
C3 C2 C7 119.2(5) . .
C3 C2 C1 121.6(5) . .
C7 C2 C1 119.2(5) . .
C4 C3 C2 120.9(5) . .
C4 C3 H3B 119.6 . .
C2 C3 H3B 119.6 . .
C3 C4 C5 119.3(5) . .
C3 C4 H4A 120.3 . .
C5 C4 H4A 120.3 . .
C6 C5 C4 120.3(4) . .
C6 C5 S1 120.5(4) . .
C4 C5 S1 119.1(4) . .
C7 C6 C5 120.0(5) . .
C7 C6 H6A 120.0 . .
C5 C6 H6A 120.0 . .
C6 C7 C2 120.2(5) . .
C6 C7 H7A 119.9 . .
C2 C7 H7A 119.9 . .
O5 C8 O4 119.6(4) . .
O5 C8 C9 119.7(5) . .
O4 C8 C9 120.7(5) . .
C11 C9 C10 120.5(4) . .
C11 C9 C8 118.4(5) . .
C10 C9 C8 121.0(5) . .
N1 C10 C11 116.7(6) . 9_656
N1 C10 C9 124.8(6) . .
C11 C10 C9 118.4(4) 9_656 .
C9 C11 C10 121.1(5) . 9_656
C9 C11 H11A 119.5 . .
C10 C11 H11A 119.5 9_656 .
C10 N1 H1A 120.0 . .
C10 N1 H1B 120.0 . .
H1A N1 H1B 120.0 . .

loop_
_geom_bond_atom_site_label_1
_geom_bond_atom_site_label_2
_geom_bond_distance
_geom_bond_site_symmetry_2
In1 O5 2.226(3) 2
In1 O5 2.226(3) .
In1 O2 2.275(3) .
In1 O2 2.275(3) 2
In1 O1 2.309(3) 2
In1 O1 2.309(3) .
In1 O4 2.317(3) .
In1 O4 2.317(3) 2
S1 O3 1.440(4) .
S1 O3 1.440(4) 6_445
S1 C5 1.758(5) .
S1 C5 1.758(5) 6_445
O1 C1 1.267(6) .
O2 C1 1.249(6) .
O4 C8 1.260(5) .
O5 C8 1.258(5) .
C1 C2 1.491(6) .
C2 C3 1.383(6) .
C2 C7 1.411(7) .
C3 C4 1.357(7) .
C3 H3B 0.9300 .
C4 C5 1.417(7) .
C4 H4A 0.9300 .
C5 C6 1.370(6) .
C6 C7 1.365(6) .
C6 H6A 0.9300 .
C7 H7A 0.9300 .
C8 C9 1.483(6) .
C9 C11 1.372(6) .
C9 C10 1.407(6) .
C10 N1 1.387(8) .
C10 C11 1.396(6) 9_656
C11 C10 1.396(6) 9_656
C11 H11A 0.9300 .
N1 H1A 0.8600 .
N1 H1B 0.8600 .
